data_2007340
loop_
_publ_author_name
'Kaftory, Menahem'
'Goldberg, Yulia'
'Goldberg, Stephen, Z.'
'Botoshansky, Mark '

_publ_section_title
;
 Ethyl 3,3-Dimethyl-2-(1-oxo-3-phenylinden-2-yl)acrylate
;
_journal_issue 6
_journal_name_full 'Acta Crystallographica Section C'
_journal_page_first 849
_journal_page_last 851
_journal_paper_doi 10.1107/S010827019701843X
_journal_volume 54
_journal_year 1998
_chemical_formula_moiety 'C22 H20 O3'
_chemical_formula_sum 'C22 H20 O3'
_chemical_formula_weight 332.38
_chemical_name_common FULGID-4
_chemical_name_systematic
;
 ethyl 3,3-dimethyl-2-(3-phenyl-1-indenone-2-yl)acrylate
;
_space_group_IT_number 33
_symmetry_cell_setting orthorhombic
_symmetry_space_group_name_Hall 'P 2c -2n'
_symmetry_space_group_name_H-M 'P n a 21'
_cell_angle_alpha 90.00
_cell_angle_beta 90.00
_cell_angle_gamma 90.00
_cell_formula_units_Z 4
_cell_length_a 7.393(2)
_cell_length_b 13.069(4)
_cell_length_c 17.855(5)
_cell_measurement_reflns_used 25
_cell_measurement_temperature 120(2)
_cell_measurement_theta_max 24.0
_cell_measurement_theta_min 13.0
_cell_volume 1725.1(9)
_computing_cell_refinement 'Rigaku MSC/AFC Software'
_computing_data_collection 'Rigaku MSC/AFC Software (Rigaku, 1988)'
_computing_data_reduction 'Rigaku MSC/AFC Software'
_computing_molecular_graphics 'ORTEPII (Johnson, 1976)'
_computing_structure_refinement 'SHELXL93 (Sheldrick, 1993)'
_computing_structure_solution 'SHELXS86 (Sheldrick, 1990)'
_diffrn_ambient_temperature 120(2)
_diffrn_measurement_device 'Rigaku AFC-5R'
_diffrn_measurement_method \w/2\q
_diffrn_radiation_monochromator graphite
_diffrn_radiation_source 'rotating anode generator'
_diffrn_radiation_type MoK\a
_diffrn_radiation_wavelength 0.71073
_diffrn_reflns_av_R_equivalents 0.020
_diffrn_reflns_av_sigmaI/netI 0.0518
_diffrn_reflns_limit_h_max 0
_diffrn_reflns_limit_h_min -9
_diffrn_reflns_limit_k_max 10
_diffrn_reflns_limit_k_min -16
_diffrn_reflns_limit_l_max 23
_diffrn_reflns_limit_l_min -23
_diffrn_reflns_number 4028
_diffrn_reflns_theta_max 27.50
_diffrn_reflns_theta_min 1.93
_diffrn_standards_decay_% none
_diffrn_standards_interval_count 200
_diffrn_standards_number 3
_exptl_absorpt_coefficient_mu 0.084
_exptl_absorpt_correction_type none
_exptl_crystal_colour yellow-orange
_exptl_crystal_density_diffrn 1.280
_exptl_crystal_density_method 'not measured'
_exptl_crystal_description plate
_exptl_crystal_F_000 704
_exptl_crystal_size_max 0.30
_exptl_crystal_size_mid 0.19
_exptl_crystal_size_min 0.10
_refine_diff_density_max 0.253
_refine_diff_density_min -0.191
_refine_ls_extinction_method none
_refine_ls_goodness_of_fit_all 1.069
_refine_ls_goodness_of_fit_obs 1.119
_refine_ls_hydrogen_treatment refall
_refine_ls_matrix_type full
_refine_ls_number_parameters 306
_refine_ls_number_reflns 3942
_refine_ls_number_restraints 1
_refine_ls_restrained_S_all 1.102
_refine_ls_restrained_S_obs 1.119
_refine_ls_R_factor_all 0.082
_refine_ls_R_factor_obs .063
_refine_ls_shift/esd_max -0.007
_refine_ls_shift/esd_mean 0.001
_refine_ls_structure_factor_coef Fsqd
_refine_ls_weighting_details 'w = 1/[\s^2^(Fo^2^)+(0.0862P)^2^+0.6212P] where P = (Fo^2^+2Fc^2^)/3'
_refine_ls_weighting_scheme calc
_refine_ls_wR_factor_all 0.171
_refine_ls_wR_factor_obs .149
_reflns_number_observed 2960
_reflns_number_total 3950
_reflns_observed_criterion >2sigma(I)
_cod_data_source_file ha1199.cif
_cod_data_source_block I
_cod_depositor_comments
;
The following automatic conversions were performed:
'_symmetry_cell_setting' value 'Orthorhombic' changed to 'orthorhombic'
according to '/home/saulius/struct/CIF-dictionaries/cif_core.dic'
dictionary named 'cif_core.dic' version 2.4.1 from 2010-06-29.

Automatic conversion script
Id: cif_fix_enum 1527 2010-12-29 10:47:43Z saulius 

The following automatic conversions were performed:

'_symmetry_cell_setting' value 'Orthorhombic' changed to
'orthorhombic' according to
/home/saulius/struct/CIF-dictionaries/cif_core.dic dictionary named
'cif_core.dic' version 2.4.1 from 2010-06-29.

Automatic conversion script
Id: cif_fix_values 1715 2011-07-08 13:25:40Z adriana 

The following automatic conversions were performed:

'_refine_ls_weighting_scheme' value 'calc w =
1/[\s^2^(Fo^2^)+(0.0862P)^2^+0.6212P] where P = (Fo^2^+2Fc^2^)/3' was
changed to 'calc'. New tag '_refine_ls_weighting_details' was
created. The value of the new tag was set to 'w =
1/[\s^2^(Fo^2^)+(0.0862P)^2^+0.6212P] where P = (Fo^2^+2Fc^2^)/3'.

Automatic conversion script
Id: cif_fix_values 3143 2015-03-26 13:38:13Z robertas 
;
_cod_database_code 2007340

loop_
_symmetry_equiv_pos_as_xyz
'x, y, z'
'-x, -y, z+1/2'
'x+1/2, -y+1/2, z'
'-x+1/2, y+1/2, z+1/2'

loop_
_atom_site_aniso_label
_atom_site_aniso_U_11
_atom_site_aniso_U_22
_atom_site_aniso_U_33
_atom_site_aniso_U_12
_atom_site_aniso_U_13
_atom_site_aniso_U_23
C1 .023(2) .025(2) .0197(14) -.0025(13) -.0044(13) -.0021(13)
C2 .0160(13) .024(2) .0197(14) -.0005(12) -.0047(11) -.0024(12)
C3 .0159(13) .029(2) .0195(14) -.0010(12) -.0053(12) .0002(12)
C4 .0188(14) .030(2) .0192(14) .0000(13) -.0014(12) -.0011(13)
C5 .029(2) .026(2) .0214(15) .0000(14) -.0022(13) -.0038(13)
C6 .021(2) .032(2) .021(2) -.0002(14) .0008(12) .0011(15)
C7 .019(2) .041(2) .024(2) .0026(15) .0001(13) -.0073(15)
C8 .022(2) .025(2) .031(2) .0002(13) -.0033(14) -.0029(14)
C9 .023(2) .031(2) .022(2) -.0022(14) -.0024(13) -.0007(14)
C10 .0210(14) .0234(15) .0183(13) .0037(12) .0026(12) -.0021(12)
C11 .026(2) .031(2) .023(2) .0054(15) .0024(13) -.0010(14)
C12 .040(2) .037(2) .023(2) .007(2) .003(2) .0046(15)
C13 .041(2) .024(2) .038(2) .004(2) .017(2) .0079(15)
C14 .030(2) .028(2) .042(2) -.004(2) .012(2) .001(2)
C15 .025(2) .031(2) .025(2) -.0011(14) .0033(14) -.0030(14)
C16 .025(2) .028(2) .0191(15) -.0071(14) .0029(13) -.0017(13)
C17 .024(2) .027(2) .027(2) -.0038(13) .0044(13) -.0020(14)
C18 .031(2) .039(2) .035(2) .004(2) .000(2) -.005(2)
C19 .033(2) .036(2) .040(2) -.002(2) .001(2) -.009(2)
C20 .027(2) .032(2) .018(2) -.0071(14) .0011(13) -.0015(13)
C21 .044(2) .038(2) .029(2) .005(2) -.017(2) .002(2)
C22 .032(2) .049(2) .051(2) .004(2) -.007(2) .008(2)
O1 .055(2) .0362(14) .0190(11) -.0089(13) .0089(12) -.0011(10)
O2 .0368(13) .0378(14) .0263(12) .0108(12) -.0121(11) -.0060(10)
O3 .0370(14) .050(2) .0236(12) -.0057(12) .0002(11) -.0122(11)

loop_
_atom_site_label
_atom_site_fract_x
_atom_site_fract_y
_atom_site_fract_z
_atom_site_U_iso_or_equiv
_atom_site_thermal_displace_type
_atom_site_calc_flag
_atom_site_refinement_flags
_atom_site_occupancy
_atom_site_disorder_group
_atom_site_type_symbol
C1 -.0402(4) .0608(2) .3666(2) .0228(7) Uani d . 1 . C
C2 -.0848(4) .0609(2) .4400(2) .0201(6) Uani d . 1 . C
C3 -.0822(4) .1675(2) .4690(2) .0213(6) Uani d . 1 . C
C4 -.0337(4) .2334(2) .4106(2) .0226(7) Uani d . 1 . C
C5 -.0024(5) .1681(3) .3427(2) .0255(7) Uani d . 1 . C
C6 -.1293(5) .2068(3) .5382(2) .0247(7) Uani d . 1 . C
C7 -.1254(5) .3128(3) .5477(2) .0280(7) Uani d . 1 . C
C8 -.0747(4) .3772(3) .4903(2) .0260(7) Uani d . 1 . C
C9 -.0273(4) .3376(3) .4197(2) .0256(7) Uani d . 1 . C
C10 -.1372(4) -.0265(2) .4873(2) .0209(6) Uani d . 1 . C
C11 -.0544(5) -.0425(3) .5565(2) .0267(7) Uani d . 1 . C
C12 -.1090(5) -.1228(3) .6021(2) .0333(8) Uani d . 1 . C
C13 -.2480(6) -.1863(3) .5803(2) .0346(9) Uani d . 1 . C
C14 -.3323(5) -.1714(3) .5118(2) .0336(8) Uani d . 1 . C
C15 -.2766(5) -.0922(3) .4649(2) .0270(7) Uani d . 1 . C
C16 -.0292(5) -.0282(3) .3144(2) .0242(7) Uani d . 1 . C
C17 .0874(5) -.1053(3) .3233(2) .0260(7) Uani d . 1 . C
C18 .2254(6) -.1050(3) .3844(2) .0351(8) Uani d . 1 . C
C19 .0960(6) -.1993(3) .2750(2) .0362(9) Uani d . 1 . C
C20 -.1581(4) -.0238(3) .2499(2) .0256(7) Uani d . 1 . C
C21 -.4154(6) .0607(3) .2007(2) .0371(9) Uani d . 1 . C
C22 -.5616(5) -.0152(4) .2045(3) .0438(10) Uani d . 1 . C
O1 .0468(4) .1959(2) .28097(13) .0366(7) Uani d . 1 . O
O2 -.2866(4) .0455(2) .26198(14) .0336(6) Uani d . 1 . O
O3 -.1476(4) -.0741(2) .19337(14) .0370(6) Uani d . 1 . O
H6 -.168(4) .170(3) .5736(18) .008(7) Uiso d . 1 . H
H7 -.158(6) .342(3) .592(3) .037(11) Uiso d . 1 . H
H8 -.075(5) .449(3) .496(2) .026(9) Uiso d . 1 . H
H9 -.001(5) .380(3) .376(2) .021(9) Uiso d . 1 . H
H11 .037(6) .008(3) .571(2) .024(9) Uiso d . 1 . H
H12 -.055(6) -.137(3) .647(2) .034(11) Uiso d . 1 . H
H13 -.293(6) -.236(3) .612(2) .034(10) Uiso d . 1 . H
H14 -.440(6) -.221(3) .499(2) .037(11) Uiso d . 1 . H
H15 -.338(5) -.085(3) .417(2) .025(9) Uiso d . 1 . H
H181 .339(6) -.132(3) .365(2) .034(10) Uiso d . 1 . H
H182 .258(6) -.041(3) .403(2) .036(11) Uiso d . 1 . H
H183 .186(9) -.156(5) .425(4) .09(2) Uiso d . 1 . H
H191 .193(6) -.187(3) .238(2) .036(11) Uiso d . 1 . H
H192 -.005(7) -.215(3) .251(2) .040(12) Uiso d . 1 . H
H193 .142(7) -.265(4) .308(3) .061(15) Uiso d . 1 . H
H211 -.338(7) .062(4) .149(3) .059(15) Uiso d . 1 . H
H212 -.453(6) .132(4) .204(3) .045(12) Uiso d . 1 . H
H221 -.514(5) -.089(3) .202(2) .029(10) Uiso d . 1 . H
H222 -.651(11) .007(5) .256(5) .12(3) Uiso d . 1 . H
H223 -.632(9) -.001(5) .157(4) .082(19) Uiso d . 1 . H

loop_
_atom_type_symbol
_atom_type_description
_atom_type_scat_dispersion_real
_atom_type_scat_dispersion_imag
_atom_type_scat_source
C C 0.0033 0.0016 'International Tables Vol C Tables 4.2.6.8 and 6.1.1.4'
H H 0.0000 0.0000 'International Tables Vol C Tables 4.2.6.8 and 6.1.1.4'
O O 0.0106 0.0060 'International Tables Vol C Tables 4.2.6.8 and 6.1.1.4'

loop_
_geom_angle_atom_site_label_1
_geom_angle_atom_site_label_2
_geom_angle_atom_site_label_3
_geom_angle
C2 C1 C5 108.8(3)
C2 C1 C16 128.3(3)
C5 C1 C16 122.9(3)
C1 C2 C10 128.3(3)
C1 C2 C3 109.6(3)
C10 C2 C3 122.1(3)
C6 C3 C4 120.2(3)
C6 C3 C2 131.0(3)
C4 C3 C2 108.7(3)
C9 C4 C3 122.1(3)
C9 C4 C5 130.8(3)
C3 C4 C5 107.0(3)
O1 C5 C1 126.6(3)
O1 C5 C4 127.5(3)
C1 C5 C4 105.9(3)
C3 C6 C7 118.1(3)
C3 C6 H6 123.(2)
C7 C6 H6 119.(2)
C8 C7 C6 121.5(3)
C8 C7 H7 118.(3)
C6 C7 H7 121.(3)
C7 C8 C9 120.6(3)
C7 C8 H8 122.(2)
C9 C8 H8 118.(2)
C4 C9 C8 117.5(3)
C4 C9 H9 119.(2)
C8 C9 H9 124.(2)
C11 C10 C15 119.0(3)
C11 C10 C2 120.6(3)
C15 C10 C2 120.4(3)
C12 C11 C10 120.3(4)
C12 C11 H11 124.(2)
C10 C11 H11 116.(2)
C13 C12 C11 120.5(4)
C13 C12 H12 117.(3)
C11 C12 H12 123.(3)
C12 C13 C14 120.0(3)
C12 C13 H13 121.(3)
C14 C13 H13 119.(3)
C13 C14 C15 120.1(4)
C13 C14 H14 117.(2)
C15 C14 H14 123.(2)
C14 C15 C10 120.1(3)
C14 C15 H15 117.(2)
C10 C15 H15 123.(2)
C17 C16 C1 123.3(3)
C17 C16 C20 122.1(3)
C1 C16 C20 114.6(3)
C16 C17 C18 121.7(3)
C16 C17 C19 125.1(3)
C18 C17 C19 113.2(3)
C17 C18 H181 109.(2)
C17 C18 H182 116.(3)
H181 C18 H182 103.(3)
C17 C18 H183 109.(3)
H181 C18 H183 105.(4)
H182 C18 H183 114.(4)
C17 C19 H191 107.(2)
C17 C19 H192 116.(3)
H191 C19 H192 108.(4)
C17 C19 H193 110.(3)
H191 C19 H193 105.(4)
H192 C19 H193 110.(4)
O3 C20 O2 123.5(3)
O3 C20 C16 125.6(3)
O2 C20 C16 110.9(3)
O2 C21 C22 110.6(3)
O2 C21 H211 107.(3)
C22 C21 H211 116.(3)
O2 C21 H212 106.(3)
C22 C21 H212 116.(3)
H211 C21 H212 101.(4)
C21 C22 H221 112.(2)
C21 C22 H222 107.(4)
H221 C22 H222 117.(4)
C21 C22 H223 102.(4)
H221 C22 H223 108.(4)
H222 C22 H223 109.(5)
C20 O2 C21 115.9(3)

loop_
_geom_bond_atom_site_label_1
_geom_bond_atom_site_label_2
_geom_bond_site_symmetry_2
_geom_bond_distance
_geom_bond_publ_flag
C1 C2 . 1.352(4) ?
C1 C5 . 1.492(5) ?
C1 C16 . 1.493(4) ?
C2 C10 . 1.473(4) ?
C2 C3 . 1.487(4) ?
C3 C6 . 1.383(5) ?
C3 C4 . 1.398(4) ?
C4 C9 . 1.373(5) ?
C4 C5 . 1.500(4) ?
C5 O1 . 1.216(4) ?
C6 C7 . 1.395(5) ?
C6 H6 . .84(3) ?
C7 C8 . 1.379(5) ?
C7 H7 . .91(5) ?
C8 C9 . 1.407(5) ?
C8 H8 . .94(4) ?
C9 H9 . .97(4) ?
C10 C11 . 1.395(5) ?
C10 C15 . 1.399(5) ?
C11 C12 . 1.388(5) ?
C11 H11 . .98(4) ?
C12 C13 . 1.377(6) ?
C12 H12 . .92(4) ?
C13 C14 . 1.386(6) ?
C13 H13 . .92(4) ?
C14 C15 . 1.395(5) ?
C14 H14 . 1.05(4) ?
C15 H15 . .98(4) ?
C16 C17 . 1.335(5) ?
C16 C20 . 1.496(5) ?
C17 C18 . 1.493(5) ?
C17 C19 . 1.502(5) ?
C18 H181 . .97(4) ?
C18 H182 . .93(4) ?
C18 H183 . 1.03(7) ?
C19 H191 . .99(4) ?
C19 H192 . .89(5) ?
C19 H193 . 1.10(5) ?
C20 O3 . 1.208(4) ?
C20 O2 . 1.330(4) ?
C21 O2 . 1.463(4) ?
C21 C22 . 1.469(6) ?
C21 H211 . 1.08(5) ?
C21 H212 . .97(5) ?
C22 H221 . 1.03(4) ?
C22 H222 . 1.17(9) ?
C22 H223 . 1.02(7) ?

loop_
_geom_torsion_atom_site_label_1
_geom_torsion_atom_site_label_2
_geom_torsion_atom_site_label_3
_geom_torsion_atom_site_label_4
_geom_torsion
C5 C1 C2 C10 178.3(3)
C16 C1 C2 C10 -1.2(6)
C5 C1 C2 C3 0.8(4)
C16 C1 C2 C3 -178.7(3)
C1 C2 C3 C6 175.1(3)
C10 C2 C3 C6 -2.6(5)
C1 C2 C3 C4 -0.1(4)
C10 C2 C3 C4 -177.8(3)
C6 C3 C4 C9 1.3(5)
C2 C3 C4 C9 177.2(3)
C6 C3 C4 C5 -176.5(3)
C2 C3 C4 C5 -0.6(3)
C2 C1 C5 O1 177.7(3)
C16 C1 C5 O1 -2.8(5)
C2 C1 C5 C4 -1.2(4)
C16 C1 C5 C4 178.4(3)
C9 C4 C5 O1 4.7(6)
C3 C4 C5 O1 -177.8(3)
C9 C4 C5 C1 -176.4(3)
C3 C4 C5 C1 1.1(3)
C4 C3 C6 C7 -0.5(5)
C2 C3 C6 C7 -175.3(3)
C3 C6 C7 C8 -0.6(5)
C6 C7 C8 C9 0.9(5)
C3 C4 C9 C8 -1.0(5)
C5 C4 C9 C8 176.1(3)
C7 C8 C9 C4 0.0(5)
C1 C2 C10 C11 130.3(4)
C3 C2 C10 C11 -52.5(4)
C1 C2 C10 C15 -52.6(5)
C3 C2 C10 C15 124.6(3)
C15 C10 C11 C12 0.4(5)
C2 C10 C11 C12 177.6(3)
C10 C11 C12 C13 -1.4(5)
C11 C12 C13 C14 1.2(6)
C12 C13 C14 C15 0.0(5)
C13 C14 C15 C10 -0.9(5)
C11 C10 C15 C14 0.7(5)
C2 C10 C15 C14 -176.5(3)
C2 C1 C16 C17 -63.1(5)
C5 C1 C16 C17 117.4(4)
C2 C1 C16 C20 117.9(4)
C5 C1 C16 C20 -61.6(4)
C1 C16 C17 C18 -3.9(5)
C20 C16 C17 C18 175.1(3)
C1 C16 C17 C19 176.2(3)
C20 C16 C17 C19 -4.9(5)
C17 C16 C20 O3 -15.9(5)
C1 C16 C20 O3 163.2(3)
C17 C16 C20 O2 165.5(3)
C1 C16 C20 O2 -15.5(4)
O3 C20 O2 C21 -1.9(5)
C16 C20 O2 C21 176.8(3)
C22 C21 O2 C20 84.5(4)

loop_
_cod_related_entry_id
_cod_related_entry_database
_cod_related_entry_code
1 ChemSpider 21137047
